data_2222256
loop_
_publ_author_name
'Ren, Chong-Gui'

_publ_section_title
;
 4-Hydroxy-<i>N</i>'-(3,5-dichloro-2-hydroxybenzylidene)benzohydrazide
;
_journal_coeditor_code BX2214
_journal_issue 7
_journal_name_full 'Acta Crystallographica Section E'
_journal_page_first o1503
_journal_page_last o1504
_journal_paper_doi 10.1107/S1600536809020820
_journal_volume 65
_journal_year 2009
_chemical_formula_moiety 'C14 H10 Cl2 N2 O3'
_chemical_formula_sum 'C14 H10 Cl2 N2 O3'
_chemical_formula_weight 325.14
_chemical_name_systematic ?
_space_group_IT_number 14
_symmetry_cell_setting monoclinic
_symmetry_space_group_name_Hall '-P 2ybc'
_symmetry_space_group_name_H-M 'P 1 21/c 1'
_atom_sites_solution_hydrogens geom
_atom_sites_solution_primary direct
_atom_sites_solution_secondary difmap
_audit_creation_method SHELXL-97
_cell_angle_alpha 90.00
_cell_angle_beta 107.247(2)
_cell_angle_gamma 90.00
_cell_formula_units_Z 4
_cell_length_a 8.0300(10)
_cell_length_b 13.546(2)
_cell_length_c 13.433(2)
_cell_measurement_reflns_used 2634
_cell_measurement_temperature 298(2)
_cell_measurement_theta_max 26.0
_cell_measurement_theta_min 2.2
_cell_volume 1395.5(3)
_computing_cell_refinement 'SAINT (Bruker, 2002)'
_computing_data_collection 'SMART (Bruker, 2002)'
_computing_data_reduction 'SAINT (Bruker, 2002)'
_computing_molecular_graphics 'SHELXTL (Sheldrick, 2008)'
_computing_publication_material 'SHELXL97 (Sheldrick, 2008)'
_computing_structure_refinement 'SHELXL97 (Sheldrick, 2008)'
_computing_structure_solution 'SHELXS97 (Sheldrick, 2008)'
_diffrn_ambient_temperature 298(2)
_diffrn_measured_fraction_theta_full 0.997
_diffrn_measured_fraction_theta_max 0.997
_diffrn_measurement_device_type 'Bruker SMART CCD area-detector'
_diffrn_measurement_method '\w scans'
_diffrn_radiation_monochromator graphite
_diffrn_radiation_source 'fine-focus sealed tube'
_diffrn_radiation_type MoK\a
_diffrn_radiation_wavelength 0.71073
_diffrn_reflns_av_R_equivalents 0.0234
_diffrn_reflns_av_sigmaI/netI 0.0245
_diffrn_reflns_limit_h_max 9
_diffrn_reflns_limit_h_min -10
_diffrn_reflns_limit_k_max 17
_diffrn_reflns_limit_k_min -17
_diffrn_reflns_limit_l_max 14
_diffrn_reflns_limit_l_min -17
_diffrn_reflns_number 8463
_diffrn_reflns_theta_full 27.00
_diffrn_reflns_theta_max 27.00
_diffrn_reflns_theta_min 2.19
_diffrn_standards_number 0
_exptl_absorpt_coefficient_mu 0.476
_exptl_absorpt_correction_T_max 0.9193
_exptl_absorpt_correction_T_min 0.9109
_exptl_absorpt_correction_type multi-scan
_exptl_absorpt_process_details '(SADABS; Sheldrick, 1996)'
_exptl_crystal_colour yellow
_exptl_crystal_density_diffrn 1.547
_exptl_crystal_density_method 'not measured'
_exptl_crystal_description block
_exptl_crystal_F_000 664
_exptl_crystal_size_max 0.20
_exptl_crystal_size_mid 0.20
_exptl_crystal_size_min 0.18
_refine_diff_density_max 0.222
_refine_diff_density_min -0.357
_refine_ls_extinction_method none
_refine_ls_goodness_of_fit_ref 1.032
_refine_ls_hydrogen_treatment mixed
_refine_ls_matrix_type full
_refine_ls_number_parameters 195
_refine_ls_number_reflns 3039
_refine_ls_number_restraints 1
_refine_ls_restrained_S_all 1.031
_refine_ls_R_factor_all 0.0549
_refine_ls_R_factor_gt 0.0394
_refine_ls_shift/su_max 0.001
_refine_ls_shift/su_mean 0.000
_refine_ls_structure_factor_coef Fsqd
_refine_ls_weighting_details 'calc w=1/[\s^2^(Fo^2^)+(0.0503P)^2^+0.3954P] where P=(Fo^2^+2Fc^2^)/3'
_refine_ls_weighting_scheme calc
_refine_ls_wR_factor_gt 0.0968
_refine_ls_wR_factor_ref 0.1072
_reflns_number_gt 2324
_reflns_number_total 3039
_reflns_threshold_expression I>2\s(I)
_cod_data_source_file bx2214.cif
_cod_data_source_block I
_cod_original_sg_symbol_H-M 'P 21/c'
_cod_database_code 2222256
_cod_database_fobs_code 2222256

loop_
_symmetry_equiv_pos_as_xyz
'x, y, z'
'-x, y+1/2, -z+1/2'
'-x, -y, -z'
'x, -y-1/2, z-1/2'

loop_
_atom_site_type_symbol
_atom_site_label
_atom_site_fract_x
_atom_site_fract_y
_atom_site_fract_z
_atom_site_U_iso_or_equiv
_atom_site_adp_type
_atom_site_calc_flag
_atom_site_refinement_flags
_atom_site_occupancy
_atom_site_disorder_assembly
_atom_site_disorder_group
Cl Cl1 -0.05205(8) 0.19042(4) 1.13049(5) 0.0682(2) Uani d . 1 . .
Cl Cl2 0.17799(11) 0.43904(5) 1.45283(5) 0.0843(2) Uani d . 1 . .
N N1 0.25047(18) 0.49746(11) 1.00303(11) 0.0382(3) Uani d . 1 . .
N N2 0.31078(19) 0.56552(10) 0.94624(11) 0.0387(3) Uani d D 1 . .
O O1 0.08301(19) 0.33479(10) 1.01678(10) 0.0512(3) Uani d . 1 . .
H H1 0.1314 0.3745 0.9885 0.077 Uiso calc R 1 . .
O O2 0.26379(19) 0.45814(10) 0.81320(10) 0.0540(4) Uani d . 1 . .
O O3 0.55673(19) 0.80001(10) 0.59831(10) 0.0512(3) Uani d . 1 . .
H H3 0.6200 0.8433 0.6322 0.077 Uiso calc R 1 . .
C C1 0.1834(2) 0.45241(12) 1.15726(13) 0.0369(4) Uani d . 1 . .
C C2 0.1046(2) 0.36288(13) 1.11609(14) 0.0384(4) Uani d . 1 . .
C C3 0.0458(2) 0.30054(13) 1.18096(15) 0.0422(4) Uani d . 1 . .
C C4 0.0667(2) 0.32330(14) 1.28362(15) 0.0467(5) Uani d . 1 . .
H H4 0.0275 0.2804 1.3259 0.056 Uiso calc R 1 . .
C C5 0.1470(3) 0.41115(15) 1.32275(14) 0.0479(5) Uani d . 1 . .
C C6 0.2037(2) 0.47558(14) 1.26095(14) 0.0436(4) Uani d . 1 . .
H H6 0.2558 0.5348 1.2885 0.052 Uiso calc R 1 . .
C C7 0.2478(2) 0.52136(13) 1.09426(13) 0.0388(4) Uani d . 1 . .
H H7 0.2873 0.5833 1.1208 0.047 Uiso calc R 1 . .
C C8 0.3119(2) 0.54031(13) 0.84892(13) 0.0366(4) Uani d . 1 . .
C C9 0.3736(2) 0.61545(12) 0.78824(13) 0.0354(4) Uani d . 1 . .
C C10 0.3425(3) 0.59603(15) 0.68236(14) 0.0468(4) Uani d . 1 . .
H H10 0.2799 0.5400 0.6532 0.056 Uiso calc R 1 . .
C C11 0.4035(3) 0.65890(16) 0.62059(14) 0.0497(5) Uani d . 1 . .
H H11 0.3815 0.6454 0.5500 0.060 Uiso calc R 1 . .
C C12 0.4974(2) 0.74196(13) 0.66340(13) 0.0402(4) Uani d . 1 . .
C C13 0.5276(2) 0.76339(13) 0.76825(13) 0.0404(4) Uani d . 1 . .
H H13 0.5893 0.8199 0.7969 0.049 Uiso calc R 1 . .
C C14 0.4656(2) 0.70024(13) 0.82994(13) 0.0383(4) Uani d . 1 . .
H H14 0.4856 0.7147 0.9002 0.046 Uiso calc R 1 . .
H H2 0.352(3) 0.6232(11) 0.9766(18) 0.080 Uiso d D 1 . .

loop_
_atom_site_aniso_label
_atom_site_aniso_U_11
_atom_site_aniso_U_22
_atom_site_aniso_U_33
_atom_site_aniso_U_12
_atom_site_aniso_U_13
_atom_site_aniso_U_23
Cl1 0.0753(4) 0.0500(3) 0.0806(4) -0.0224(3) 0.0252(3) -0.0019(3)
Cl2 0.1359(6) 0.0822(5) 0.0491(3) -0.0081(4) 0.0492(4) -0.0052(3)
N1 0.0398(8) 0.0373(7) 0.0391(8) 0.0010(6) 0.0143(6) 0.0045(6)
N2 0.0462(8) 0.0364(8) 0.0361(8) -0.0036(6) 0.0165(7) 0.0022(6)
O1 0.0629(9) 0.0480(8) 0.0433(7) -0.0110(6) 0.0165(6) -0.0057(6)
O2 0.0730(10) 0.0428(7) 0.0462(8) -0.0120(7) 0.0174(7) -0.0068(6)
O3 0.0679(10) 0.0503(8) 0.0392(7) 0.0019(6) 0.0218(7) 0.0104(6)
C1 0.0357(9) 0.0358(9) 0.0422(9) 0.0033(7) 0.0160(7) 0.0027(7)
C2 0.0340(9) 0.0394(9) 0.0421(9) 0.0042(7) 0.0117(7) 0.0021(7)
C3 0.0347(9) 0.0383(9) 0.0543(11) 0.0006(7) 0.0140(8) 0.0040(8)
C4 0.0438(10) 0.0478(11) 0.0553(11) 0.0066(8) 0.0249(9) 0.0130(9)
C5 0.0563(12) 0.0525(11) 0.0413(10) 0.0068(9) 0.0241(9) 0.0032(8)
C6 0.0500(11) 0.0404(9) 0.0452(10) 0.0000(8) 0.0212(9) -0.0030(8)
C7 0.0399(9) 0.0355(9) 0.0427(10) -0.0012(7) 0.0147(8) -0.0003(7)
C8 0.0359(9) 0.0382(9) 0.0343(9) 0.0031(7) 0.0080(7) 0.0008(7)
C9 0.0345(9) 0.0392(9) 0.0326(8) 0.0059(7) 0.0102(7) 0.0010(7)
C10 0.0527(11) 0.0510(11) 0.0347(9) -0.0067(9) 0.0098(8) -0.0043(8)
C11 0.0588(12) 0.0615(12) 0.0276(9) -0.0009(10) 0.0107(8) -0.0009(8)
C12 0.0453(10) 0.0419(10) 0.0351(9) 0.0116(8) 0.0144(7) 0.0106(7)
C13 0.0468(10) 0.0376(9) 0.0373(9) 0.0016(8) 0.0132(8) 0.0003(7)
C14 0.0453(10) 0.0412(9) 0.0299(8) 0.0037(7) 0.0135(7) -0.0014(7)

loop_
_atom_type_symbol
_atom_type_description
_atom_type_scat_dispersion_real
_atom_type_scat_dispersion_imag
_atom_type_scat_source
C C 0.0033 0.0016 'International Tables Vol C Tables 4.2.6.8 and 6.1.1.4'
H H 0.0000 0.0000 'International Tables Vol C Tables 4.2.6.8 and 6.1.1.4'
N N 0.0061 0.0033 'International Tables Vol C Tables 4.2.6.8 and 6.1.1.4'
O O 0.0106 0.0060 'International Tables Vol C Tables 4.2.6.8 and 6.1.1.4'
Cl Cl 0.1484 0.1585 'International Tables Vol C Tables 4.2.6.8 and 6.1.1.4'

loop_
_geom_angle_atom_site_label_1
_geom_angle_atom_site_label_2
_geom_angle_atom_site_label_3
_geom_angle_site_symmetry_1
_geom_angle_site_symmetry_3
_geom_angle
_geom_angle_publ_flag
C7 N1 N2 . . 118.23(15) ?
C8 N2 N1 . . 118.12(14) ?
C8 N2 H2 . . 123.3(16) ?
N1 N2 H2 . . 118.5(16) ?
C2 O1 H1 . . 109.5 ?
C12 O3 H3 . . 109.5 ?
C6 C1 C2 . . 119.72(16) ?
C6 C1 C7 . . 118.80(16) ?
C2 C1 C7 . . 121.47(15) ?
O1 C2 C3 . . 118.68(16) ?
O1 C2 C1 . . 123.01(16) ?
C3 C2 C1 . . 118.30(16) ?
C4 C3 C2 . . 121.93(17) ?
C4 C3 Cl1 . . 119.57(14) ?
C2 C3 Cl1 . . 118.49(15) ?
C3 C4 C5 . . 118.66(17) ?
C3 C4 H4 . . 120.7 ?
C5 C4 H4 . . 120.7 ?
C6 C5 C4 . . 121.27(17) ?
C6 C5 Cl2 . . 119.84(16) ?
C4 C5 Cl2 . . 118.89(15) ?
C5 C6 C1 . . 120.10(17) ?
C5 C6 H6 . . 120.0 ?
C1 C6 H6 . . 120.0 ?
N1 C7 C1 . . 120.45(16) ?
N1 C7 H7 . . 119.8 ?
C1 C7 H7 . . 119.8 ?
O2 C8 N2 . . 120.98(16) ?
O2 C8 C9 . . 121.77(15) ?
N2 C8 C9 . . 117.26(15) ?
C14 C9 C10 . . 118.68(16) ?
C14 C9 C8 . . 124.85(15) ?
C10 C9 C8 . . 116.40(16) ?
C11 C10 C9 . . 120.67(18) ?
C11 C10 H10 . . 119.7 ?
C9 C10 H10 . . 119.7 ?
C10 C11 C12 . . 120.06(16) ?
C10 C11 H11 . . 120.0 ?
C12 C11 H11 . . 120.0 ?
O3 C12 C11 . . 117.03(15) ?
O3 C12 C13 . . 122.78(17) ?
C11 C12 C13 . . 120.19(16) ?
C14 C13 C12 . . 119.56(17) ?
C14 C13 H13 . . 120.2 ?
C12 C13 H13 . . 120.2 ?
C13 C14 C9 . . 120.82(15) ?
C13 C14 H14 . . 119.6 ?
C9 C14 H14 . . 119.6 ?

loop_
_geom_bond_atom_site_label_1
_geom_bond_atom_site_label_2
_geom_bond_site_symmetry_2
_geom_bond_distance
_geom_bond_publ_flag
Cl1 C3 . 1.7281(19) ?
Cl2 C5 . 1.7321(19) ?
N1 C7 . 1.274(2) ?
N1 N2 . 1.3732(19) ?
N2 C8 . 1.354(2) ?
N2 H2 . 0.899(10) ?
O1 C2 . 1.348(2) ?
O1 H1 . 0.8200 ?
O2 C8 . 1.228(2) ?
O3 C12 . 1.363(2) ?
O3 H3 . 0.8200 ?
C1 C6 . 1.389(2) ?
C1 C2 . 1.403(2) ?
C1 C7 . 1.455(2) ?
C2 C3 . 1.393(2) ?
C3 C4 . 1.374(3) ?
C4 C5 . 1.381(3) ?
C4 H4 . 0.9300 ?
C5 C6 . 1.372(3) ?
C6 H6 . 0.9300 ?
C7 H7 . 0.9300 ?
C8 C9 . 1.478(2) ?
C9 C14 . 1.390(2) ?
C9 C10 . 1.394(2) ?
C10 C11 . 1.376(3) ?
C10 H10 . 0.9300 ?
C11 C12 . 1.381(3) ?
C11 H11 . 0.9300 ?
C12 C13 . 1.387(2) ?
C13 C14 . 1.383(2) ?
C13 H13 . 0.9300 ?
C14 H14 . 0.9300 ?

loop_
_geom_hbond_atom_site_label_D
_geom_hbond_atom_site_label_H
_geom_hbond_atom_site_label_A
_geom_hbond_site_symmetry_A
_geom_hbond_distance_DH
_geom_hbond_distance_HA
_geom_hbond_distance_DA
_geom_hbond_angle_DHA
O1 H1 N1 . 0.82 1.90 2.6164(19) 145
O3 H3 O2 2_656 0.82 1.85 2.658(2) 168
N2 H2 O3 4_576 0.899(10) 2.204(16) 3.000(2) 147(2)

loop_
_geom_torsion_atom_site_label_1
_geom_torsion_atom_site_label_2
_geom_torsion_atom_site_label_3
_geom_torsion_atom_site_label_4
_geom_torsion_site_symmetry_1
_geom_torsion_site_symmetry_2
_geom_torsion_site_symmetry_3
_geom_torsion_site_symmetry_4
_geom_torsion
_geom_torsion_publ_flag
C7 N1 N2 C8 . . . . -179.36(15) ?
C6 C1 C2 O1 . . . . -178.94(16) ?
C7 C1 C2 O1 . . . . -0.1(3) ?
C6 C1 C2 C3 . . . . 1.3(2) ?
C7 C1 C2 C3 . . . . -179.91(16) ?
O1 C2 C3 C4 . . . . 178.59(17) ?
C1 C2 C3 C4 . . . . -1.6(3) ?
O1 C2 C3 Cl1 . . . . 0.0(2) ?
C1 C2 C3 Cl1 . . . . 179.75(13) ?
C2 C3 C4 C5 . . . . 0.6(3) ?
Cl1 C3 C4 C5 . . . . 179.25(14) ?
C3 C4 C5 C6 . . . . 0.7(3) ?
C3 C4 C5 Cl2 . . . . -178.61(15) ?
C4 C5 C6 C1 . . . . -1.0(3) ?
Cl2 C5 C6 C1 . . . . 178.29(14) ?
C2 C1 C6 C5 . . . . 0.0(3) ?
C7 C1 C6 C5 . . . . -178.85(16) ?
N2 N1 C7 C1 . . . . 179.32(14) ?
C6 C1 C7 N1 . . . . 171.54(16) ?
C2 C1 C7 N1 . . . . -7.3(3) ?
N1 N2 C8 O2 . . . . -1.5(2) ?
N1 N2 C8 C9 . . . . 178.67(14) ?
O2 C8 C9 C14 . . . . -164.75(17) ?
N2 C8 C9 C14 . . . . 15.1(2) ?
O2 C8 C9 C10 . . . . 12.3(2) ?
N2 C8 C9 C10 . . . . -167.92(16) ?
C14 C9 C10 C11 . . . . 0.8(3) ?
C8 C9 C10 C11 . . . . -176.42(17) ?
C9 C10 C11 C12 . . . . 0.3(3) ?
C10 C11 C12 O3 . . . . 178.78(17) ?
C10 C11 C12 C13 . . . . -1.3(3) ?
O3 C12 C13 C14 . . . . -179.03(16) ?
C11 C12 C13 C14 . . . . 1.0(3) ?
C12 C13 C14 C9 . . . . 0.1(3) ?
C10 C9 C14 C13 . . . . -1.0(3) ?
C8 C9 C14 C13 . . . . 175.92(16) ?

loop_
_cod_related_entry_id
_cod_related_entry_database
_cod_related_entry_code
1 ChemSpider 12551733
